data_4070975
loop_
_publ_author_name
'Verat, Alexander Y.'
'Pink, Maren'
'Fan, Hongjun'
'Tomaszewski, John'
'Caulton, Kenneth G.'

_publ_section_title
;
 [(tBu2PCH2SiMe2)2N]RhI? Rapidly Reversible H&#x2212;C(sp3) and
 H&#x2212;C(sp2) Bond Cleavage by Rhodium(I)
;
_journal_issue 2
_journal_name_full Organometallics
_journal_page_first 166
_journal_paper_doi 10.1021/om701165n
_journal_volume 27
_journal_year 2008
_chemical_formula_moiety '0.63 (C22 H52 N3 P2 Rh Si2), 0.37 (C22 H52 Cl N P2 Rh Si2)'
_chemical_formula_sum 'C22 H52 Cl0.37 N2.26 P2 Rh Si2'
_chemical_formula_weight 582.45
_chemical_name_systematic
; 
 ? 
;
_space_group_IT_number 61
_symmetry_cell_setting orthorhombic
_symmetry_space_group_name_Hall '-P 2ac 2ab'
_symmetry_space_group_name_H-M 'P b c a'
_atom_sites_solution_hydrogens geom
_atom_sites_solution_primary direct
_atom_sites_solution_secondary difmap
_audit_creation_method SHELXL-97
_cell_angle_alpha 90.00
_cell_angle_beta 90.00
_cell_angle_gamma 90.00
_cell_formula_units_Z 8
_cell_length_a 15.1597(15)
_cell_length_b 12.5004(14)
_cell_length_c 31.331(3)
_cell_measurement_reflns_used 6288
_cell_measurement_temperature 95(2)
_cell_measurement_theta_max 20.3
_cell_measurement_theta_min 2.3
_cell_volume 5937.3(11)
_computing_cell_refinement 'SAINT (Bruker, 2003)'
_computing_data_collection 'SMART (Bruker, 2001)'
_computing_data_reduction 'SAINT (Bruker, 2003)'
_computing_molecular_graphics 'SHELXTL (Bruker, 2003), XTEL (loc. libr.)'
_computing_publication_material 'SHELXTL (Bruker, 2003)'
_computing_structure_refinement 'SHELXL-97 (Sheldrick, 1997)'
_computing_structure_solution 'SIR-2004 (Burla et al., 2005)'
_diffrn_ambient_temperature 95(2)
_diffrn_detector 'CCD area detector'
_diffrn_detector_area_resol_mean 44.52
_diffrn_detector_type 'Bruker SMART 6000'
_diffrn_measured_fraction_theta_full 0.978
_diffrn_measured_fraction_theta_max 0.978
_diffrn_measurement_details '0.5 degree frames measured for 1 seconds each'
_diffrn_measurement_device 'three-circle goniometer with fixed chi'
_diffrn_measurement_device_type 'Bruker Platform goniometer'
_diffrn_measurement_method 'omega and phi scans'
_diffrn_radiation_monochromator 'diamond 1 1 1'
_diffrn_radiation_source synchrotron
_diffrn_radiation_type synchrotron
_diffrn_radiation_wavelength 0.49595
_diffrn_reflns_av_R_equivalents 0.0670
_diffrn_reflns_av_sigmaI/netI 0.0708
_diffrn_reflns_limit_h_max 21
_diffrn_reflns_limit_h_min -21
_diffrn_reflns_limit_k_max 17
_diffrn_reflns_limit_k_min -11
_diffrn_reflns_limit_l_max 43
_diffrn_reflns_limit_l_min -43
_diffrn_reflns_number 37057
_diffrn_reflns_theta_full 20.37
_diffrn_reflns_theta_max 20.37
_diffrn_reflns_theta_min 1.54
_exptl_absorpt_coefficient_mu 0.428
_exptl_absorpt_correction_T_max 0.9957
_exptl_absorpt_correction_T_min 0.9789
_exptl_absorpt_correction_type multi-scan
_exptl_absorpt_process_details 'SADABS, R. Blessing; 1995'
_exptl_crystal_colour 'light brown'
_exptl_crystal_density_diffrn 1.303
_exptl_crystal_density_method 'not measured'
_exptl_crystal_description plate
_exptl_crystal_F_000 2473
_exptl_crystal_size_max 0.05
_exptl_crystal_size_mid 0.05
_exptl_crystal_size_min 0.01
_refine_diff_density_max 2.499
_refine_diff_density_min -2.009
_refine_diff_density_rms 0.493
_refine_ls_extinction_coef 0.0466(19)
_refine_ls_extinction_expression Fc^*^=kFc[1+0.001xFc^2^\l^3^/sin(2\q)]^-1/4^
_refine_ls_extinction_method SHELXL
_refine_ls_goodness_of_fit_ref 1.235
_refine_ls_hydrogen_treatment riding
_refine_ls_matrix_type full
_refine_ls_number_parameters 286
_refine_ls_number_reflns 8414
_refine_ls_number_restraints 0
_refine_ls_restrained_S_all 1.235
_refine_ls_R_factor_all 0.1179
_refine_ls_R_factor_gt 0.0716
_refine_ls_shift/su_max 0.001
_refine_ls_shift/su_mean 0.000
_refine_ls_structure_factor_coef Fsqd
_refine_ls_weighting_details 'calc w=1/[\s^2^(Fo^2^)+(0.0952P)^2^+0.0000P] where P=(Fo^2^+2Fc^2^)/3'
_refine_ls_weighting_scheme calc
_refine_ls_wR_factor_gt 0.1573
_refine_ls_wR_factor_ref 0.1885
_reflns_number_gt 6155
_reflns_number_total 8414
_reflns_threshold_expression >2sigma(I)
_cod_data_source_file om701165n-file005.cif
_cod_data_source_block 0524
_cod_depositor_comments
;
The following automatic conversions were performed:

'_exptl_absorpt_correction_type' value 'multi-scans' was replaced
with the value 'multi-scan' as specified in the replacement file
'src/cod-tools/trunk/data/replacement-values/replacement_values.lst'.

Automatic conversion script
Id: cif_fix_values 5376 2017-05-30 11:51:03Z andrius 
;
_cod_original_cell_volume 5937.3(10)
_cod_original_sg_symbol_H-M Pbca
_cod_database_code 4070975

loop_
_symmetry_equiv_pos_as_xyz
'x, y, z'
'-x+1/2, -y, z+1/2'
'x+1/2, -y+1/2, -z'
'-x, y+1/2, -z+1/2'
'-x, -y, -z'
'x-1/2, y, -z-1/2'
'-x-1/2, y-1/2, z'
'x, -y-1/2, z-1/2'

loop_
_atom_site_label
_atom_site_type_symbol
_atom_site_fract_x
_atom_site_fract_y
_atom_site_fract_z
_atom_site_U_iso_or_equiv
_atom_site_adp_type
_atom_site_occupancy
_atom_site_symmetry_multiplicity
_atom_site_calc_flag
_atom_site_refinement_flags
_atom_site_disorder_assembly
_atom_site_disorder_group
Rh1 Rh 0.51458(2) 0.33659(3) 0.390632(11) 0.01704(13) Uani 1 1 d . . .
N2 N 0.4704(10) 0.3603(12) 0.4447(4) 0.0516(13) Uani 0.629(7) 1 d P A 1
N3 N 0.4444(7) 0.3779(9) 0.4788(3) 0.0516(13) Uani 0.629(7) 1 d P A 1
Cl1 Cl 0.4484(4) 0.3570(5) 0.45723(17) 0.0516(13) Uani 0.371(7) 1 d P A 2
P1 P 0.43128(8) 0.47568(10) 0.36130(4) 0.0225(3) Uani 1 1 d . A .
P2 P 0.60416(8) 0.19633(10) 0.41441(4) 0.0201(3) Uani 1 1 d . A .
Si1 Si 0.50697(10) 0.34913(11) 0.28743(4) 0.0270(3) Uani 1 1 d . . .
Si2 Si 0.67243(8) 0.26051(10) 0.32672(4) 0.0219(3) Uani 1 1 d . . .
N1 N 0.5687(3) 0.3144(3) 0.33078(11) 0.0222(8) Uani 1 1 d . A .
C1 C 0.4413(4) 0.2330(5) 0.26723(18) 0.0431(14) Uani 1 1 d . A .
H1A H 0.3984 0.2112 0.2890 0.065 Uiso 1 1 calc R . .
H1B H 0.4810 0.1731 0.2610 0.065 Uiso 1 1 calc R . .
H1C H 0.4100 0.2538 0.2411 0.065 Uiso 1 1 calc R . .
C2 C 0.5735(4) 0.4050(5) 0.24170(17) 0.0439(14) Uani 1 1 d . A .
H2A H 0.6109 0.4634 0.2521 0.066 Uiso 1 1 calc R . .
H2B H 0.5335 0.4323 0.2197 0.066 Uiso 1 1 calc R . .
H2C H 0.6106 0.3484 0.2296 0.066 Uiso 1 1 calc R . .
C3 C 0.4256(3) 0.4558(4) 0.30384(15) 0.0304(11) Uani 1 1 d . A .
H3A H 0.4395 0.5236 0.2890 0.036 Uiso 1 1 calc R . .
H3B H 0.3652 0.4338 0.2957 0.036 Uiso 1 1 calc R . .
C4 C 0.3120(3) 0.4940(4) 0.37763(17) 0.0324(11) Uani 1 1 d . . .
C5 C 0.2736(4) 0.3810(6) 0.3802(2) 0.0512(16) Uani 1 1 d . A .
H5A H 0.2119 0.3849 0.3894 0.077 Uiso 1 1 calc R . .
H5B H 0.3075 0.3388 0.4009 0.077 Uiso 1 1 calc R . .
H5C H 0.2770 0.3470 0.3521 0.077 Uiso 1 1 calc R . .
C6 C 0.3035(4) 0.5477(5) 0.42189(17) 0.0407(13) Uani 1 1 d . A .
H6A H 0.2415 0.5477 0.4307 0.061 Uiso 1 1 calc R . .
H6B H 0.3250 0.6215 0.4202 0.061 Uiso 1 1 calc R . .
H6C H 0.3387 0.5079 0.4428 0.061 Uiso 1 1 calc R . .
C7 C 0.2569(4) 0.5584(5) 0.34554(19) 0.0423(14) Uani 1 1 d . A .
H7A H 0.1971 0.5678 0.3567 0.063 Uiso 1 1 calc R . .
H7B H 0.2544 0.5199 0.3183 0.063 Uiso 1 1 calc R . .
H7C H 0.2842 0.6286 0.3411 0.063 Uiso 1 1 calc R . .
C8 C 0.4947(3) 0.6058(4) 0.36815(18) 0.0322(11) Uani 1 1 d . . .
C9 C 0.4452(4) 0.7046(5) 0.3513(2) 0.0427(14) Uani 1 1 d . A .
H9A H 0.4856 0.7658 0.3504 0.064 Uiso 1 1 calc R . .
H9B H 0.3957 0.7210 0.3703 0.064 Uiso 1 1 calc R . .
H9C H 0.4229 0.6899 0.3226 0.064 Uiso 1 1 calc R . .
C10 C 0.5206(4) 0.6228(5) 0.41460(19) 0.0407(13) Uani 1 1 d . A .
H10A H 0.5567 0.6876 0.4170 0.061 Uiso 1 1 calc R . .
H10B H 0.5545 0.5611 0.4247 0.061 Uiso 1 1 calc R . .
H10C H 0.4673 0.6308 0.4320 0.061 Uiso 1 1 calc R . .
C11 C 0.5800(3) 0.5935(5) 0.34156(18) 0.0354(12) Uani 1 1 d . A .
H11A H 0.6154 0.6588 0.3440 0.053 Uiso 1 1 calc R . .
H11B H 0.5647 0.5814 0.3116 0.053 Uiso 1 1 calc R . .
H11C H 0.6140 0.5324 0.3523 0.053 Uiso 1 1 calc R . .
C12 C 0.7598(4) 0.3667(5) 0.3220(2) 0.0386(13) Uani 1 1 d . A .
H12A H 0.7518 0.4059 0.2952 0.058 Uiso 1 1 calc R . .
H12B H 0.8182 0.3332 0.3223 0.058 Uiso 1 1 calc R . .
H12C H 0.7548 0.4165 0.3461 0.058 Uiso 1 1 calc R . .
C13 C 0.6886(4) 0.1672(4) 0.28014(15) 0.0314(11) Uani 1 1 d . A .
H13A H 0.6792 0.2064 0.2534 0.047 Uiso 1 1 calc R . .
H13B H 0.6463 0.1082 0.2821 0.047 Uiso 1 1 calc R . .
H13C H 0.7488 0.1386 0.2807 0.047 Uiso 1 1 calc R . .
C14 C 0.6964(3) 0.1837(4) 0.37743(15) 0.0278(10) Uani 1 1 d . A .
H14A H 0.7061 0.1073 0.3706 0.033 Uiso 1 1 calc R . .
H14B H 0.7507 0.2119 0.3909 0.033 Uiso 1 1 calc R . .
C15 C 0.5420(3) 0.0659(4) 0.41026(16) 0.0294(10) Uani 1 1 d . . .
C16 C 0.5922(4) -0.0324(4) 0.42766(18) 0.0407(13) Uani 1 1 d . A .
H16A H 0.5608 -0.0979 0.4196 0.061 Uiso 1 1 calc R . .
H16B H 0.5959 -0.0279 0.4588 0.061 Uiso 1 1 calc R . .
H16C H 0.6519 -0.0338 0.4156 0.061 Uiso 1 1 calc R . .
C17 C 0.4523(4) 0.0770(5) 0.43291(18) 0.0370(12) Uani 1 1 d . A .
H17A H 0.4204 0.0089 0.4312 0.055 Uiso 1 1 calc R . .
H17B H 0.4176 0.1332 0.4190 0.055 Uiso 1 1 calc R . .
H17C H 0.4618 0.0959 0.4629 0.055 Uiso 1 1 calc R . .
C18 C 0.5238(4) 0.0461(4) 0.36256(17) 0.0343(11) Uani 1 1 d . A .
H18A H 0.4832 -0.0145 0.3594 0.051 Uiso 1 1 calc R . .
H18B H 0.5793 0.0298 0.3479 0.051 Uiso 1 1 calc R . .
H18C H 0.4972 0.1102 0.3499 0.051 Uiso 1 1 calc R . .
C19 C 0.6614(3) 0.2078(4) 0.46784(14) 0.0279(10) Uani 1 1 d . . .
C20 C 0.6930(4) 0.3242(5) 0.47030(18) 0.0436(14) Uani 1 1 d . A .
H20A H 0.7300 0.3336 0.4957 0.065 Uiso 1 1 calc R . .
H20B H 0.6418 0.3720 0.4721 0.065 Uiso 1 1 calc R . .
H20C H 0.7273 0.3415 0.4447 0.065 Uiso 1 1 calc R . .
C21 C 0.5982(4) 0.1869(5) 0.50524(15) 0.0356(12) Uani 1 1 d . A .
H21A H 0.6272 0.2062 0.5321 0.053 Uiso 1 1 calc R . .
H21B H 0.5822 0.1110 0.5058 0.053 Uiso 1 1 calc R . .
H21C H 0.5448 0.2302 0.5016 0.053 Uiso 1 1 calc R . .
C22 C 0.7408(4) 0.1332(6) 0.47265(18) 0.0456(15) Uani 1 1 d . A .
H22A H 0.7672 0.1431 0.5009 0.068 Uiso 1 1 calc R . .
H22B H 0.7846 0.1499 0.4506 0.068 Uiso 1 1 calc R . .
H22C H 0.7215 0.0588 0.4695 0.068 Uiso 1 1 calc R . .

loop_
_atom_site_aniso_label
_atom_site_aniso_U_11
_atom_site_aniso_U_22
_atom_site_aniso_U_33
_atom_site_aniso_U_23
_atom_site_aniso_U_13
_atom_site_aniso_U_12
Rh1 0.0205(2) 0.01406(19) 0.0166(2) 0.00181(13) 0.00254(13) 0.00234(13)
N2 0.068(3) 0.062(2) 0.025(3) 0.006(3) 0.012(3) 0.034(2)
N3 0.068(3) 0.062(2) 0.025(3) 0.006(3) 0.012(3) 0.034(2)
Cl1 0.068(3) 0.062(2) 0.025(3) 0.006(3) 0.012(3) 0.034(2)
P1 0.0250(6) 0.0185(6) 0.0240(5) 0.0007(4) 0.0003(5) 0.0029(5)
P2 0.0213(5) 0.0188(6) 0.0204(5) 0.0019(4) 0.0003(4) 0.0012(4)
Si1 0.0348(7) 0.0274(7) 0.0188(6) -0.0017(5) -0.0035(5) 0.0077(6)
Si2 0.0238(6) 0.0200(6) 0.0218(6) -0.0008(5) 0.0023(5) 0.0008(5)
N1 0.0277(19) 0.0178(19) 0.0209(17) 0.0009(14) -0.0010(16) 0.0026(15)
C1 0.051(4) 0.038(3) 0.040(3) -0.009(2) -0.021(3) 0.007(3)
C2 0.060(4) 0.043(3) 0.029(3) 0.006(2) 0.007(3) 0.016(3)
C3 0.034(3) 0.032(3) 0.025(2) -0.003(2) -0.009(2) 0.006(2)
C4 0.025(2) 0.033(3) 0.038(3) 0.001(2) 0.001(2) 0.002(2)
C5 0.031(3) 0.049(4) 0.074(4) -0.005(3) 0.007(3) -0.010(3)
C6 0.036(3) 0.045(3) 0.041(3) -0.004(3) 0.007(2) 0.009(3)
C7 0.030(3) 0.049(4) 0.049(3) 0.002(3) -0.004(2) 0.012(3)
C8 0.034(3) 0.022(2) 0.041(3) -0.004(2) 0.002(2) 0.000(2)
C9 0.042(3) 0.026(3) 0.060(4) 0.006(3) -0.002(3) 0.004(2)
C10 0.046(3) 0.035(3) 0.042(3) -0.007(2) -0.005(3) -0.001(3)
C11 0.030(3) 0.029(3) 0.047(3) 0.003(2) 0.000(2) -0.006(2)
C12 0.028(3) 0.029(3) 0.059(4) -0.002(3) 0.006(3) -0.004(2)
C13 0.037(3) 0.029(3) 0.028(2) -0.005(2) 0.000(2) 0.003(2)
C14 0.024(2) 0.035(3) 0.025(2) 0.0025(19) 0.0025(19) 0.008(2)
C15 0.033(3) 0.023(2) 0.032(2) 0.003(2) -0.004(2) -0.003(2)
C16 0.054(4) 0.027(3) 0.041(3) 0.006(2) -0.004(3) 0.003(3)
C17 0.032(3) 0.034(3) 0.045(3) 0.006(2) -0.003(2) -0.009(2)
C18 0.044(3) 0.024(3) 0.035(3) -0.001(2) -0.006(2) -0.002(2)
C19 0.030(2) 0.034(3) 0.020(2) 0.0010(19) -0.0014(19) -0.004(2)
C20 0.051(4) 0.046(4) 0.033(3) 0.000(2) -0.005(3) -0.018(3)
C21 0.040(3) 0.045(3) 0.022(2) 0.003(2) -0.003(2) 0.003(2)
C22 0.035(3) 0.069(4) 0.033(3) 0.008(3) -0.008(2) 0.015(3)

loop_
_atom_type_symbol
_atom_type_description
_atom_type_scat_dispersion_real
_atom_type_scat_dispersion_imag
_atom_type_scat_source
C C 0.0015 0.0009 'International Tables Vol C Tables 4.2.6.8 and 6.1.1.4'
H H 0.0000 0.0000 'International Tables Vol C Tables 4.2.6.8 and 6.1.1.4'
N N 0.0030 0.0019 'International Tables Vol C Tables 4.2.6.8 and 6.1.1.4'
Si Si 0.0522 0.0431 'International Tables Vol C Tables 4.2.6.8 and 6.1.1.4'
P P 0.0667 0.0580 'International Tables Vol C Tables 4.2.6.8 and 6.1.1.4'
Cl Cl 0.0998 0.0984 'International Tables Vol C Tables 4.2.6.8 and 6.1.1.4'
Rh Rh -2.5280 0.5964 'International Tables Vol C Tables 4.2.6.8 and 6.1.1.4'

loop_
_geom_angle_atom_site_label_1
_geom_angle_atom_site_label_2
_geom_angle_atom_site_label_3
_geom_angle
N2 Rh1 N1 177.5(5)
N2 Rh1 Cl1 5.0(6)
N1 Rh1 Cl1 177.5(2)
N2 Rh1 P1 92.6(4)
N1 Rh1 P1 87.56(11)
Cl1 Rh1 P1 92.18(13)
N2 Rh1 P2 92.2(4)
N1 Rh1 P2 87.60(11)
Cl1 Rh1 P2 92.69(13)
P1 Rh1 P2 175.12(4)
N3 N2 Rh1 177.9(16)
C3 P1 C4 103.8(2)
C3 P1 C8 104.6(3)
C4 P1 C8 110.4(2)
C3 P1 Rh1 108.25(17)
C4 P1 Rh1 119.98(17)
C8 P1 Rh1 108.58(17)
C14 P2 C15 105.3(2)
C14 P2 C19 102.6(2)
C15 P2 C19 110.8(2)
C14 P2 Rh1 107.92(16)
C15 P2 Rh1 109.60(17)
C19 P2 Rh1 119.43(17)
N1 Si1 C1 111.4(2)
N1 Si1 C2 113.9(3)
C1 Si1 C2 108.4(3)
N1 Si1 C3 108.8(2)
C1 Si1 C3 107.0(3)
C2 Si1 C3 107.1(3)
N1 Si2 C12 111.9(2)
N1 Si2 C13 114.8(2)
C12 Si2 C13 106.5(3)
N1 Si2 C14 108.3(2)
C12 Si2 C14 106.8(3)
C13 Si2 C14 108.1(2)
Si1 N1 Si2 123.0(2)
Si1 N1 Rh1 118.1(2)
Si2 N1 Rh1 118.9(2)
Si1 C1 H1A 109.5
Si1 C1 H1B 109.5
H1A C1 H1B 109.5
Si1 C1 H1C 109.5
H1A C1 H1C 109.5
H1B C1 H1C 109.5
Si1 C2 H2A 109.5
Si1 C2 H2B 109.5
H2A C2 H2B 109.5
Si1 C2 H2C 109.5
H2A C2 H2C 109.5
H2B C2 H2C 109.5
P1 C3 Si1 109.6(2)
P1 C3 H3A 109.8
Si1 C3 H3A 109.8
P1 C3 H3B 109.8
Si1 C3 H3B 109.8
H3A C3 H3B 108.2
C5 C4 C7 108.2(5)
C5 C4 C6 108.8(5)
C7 C4 C6 108.3(5)
C5 C4 P1 105.4(4)
C7 C4 P1 113.9(4)
C6 C4 P1 112.0(4)
C4 C5 H5A 109.5
C4 C5 H5B 109.5
H5A C5 H5B 109.5
C4 C5 H5C 109.5
H5A C5 H5C 109.5
H5B C5 H5C 109.5
C4 C6 H6A 109.5
C4 C6 H6B 109.5
H6A C6 H6B 109.5
C4 C6 H6C 109.5
H6A C6 H6C 109.5
H6B C6 H6C 109.5
C4 C7 H7A 109.5
C4 C7 H7B 109.5
H7A C7 H7B 109.5
C4 C7 H7C 109.5
H7A C7 H7C 109.5
H7B C7 H7C 109.5
C10 C8 C9 109.9(5)
C10 C8 C11 108.3(4)
C9 C8 C11 107.6(5)
C10 C8 P1 111.0(4)
C9 C8 P1 113.7(4)
C11 C8 P1 106.1(3)
C8 C9 H9A 109.5
C8 C9 H9B 109.5
H9A C9 H9B 109.5
C8 C9 H9C 109.5
H9A C9 H9C 109.5
H9B C9 H9C 109.5
C8 C10 H10A 109.5
C8 C10 H10B 109.5
H10A C10 H10B 109.5
C8 C10 H10C 109.5
H10A C10 H10C 109.5
H10B C10 H10C 109.5
C8 C11 H11A 109.5
C8 C11 H11B 109.5
H11A C11 H11B 109.5
C8 C11 H11C 109.5
H11A C11 H11C 109.5
H11B C11 H11C 109.5
Si2 C12 H12A 109.5
Si2 C12 H12B 109.5
H12A C12 H12B 109.5
Si2 C12 H12C 109.5
H12A C12 H12C 109.5
H12B C12 H12C 109.5
Si2 C13 H13A 109.5
Si2 C13 H13B 109.5
H13A C13 H13B 109.5
Si2 C13 H13C 109.5
H13A C13 H13C 109.5
H13B C13 H13C 109.5
P2 C14 Si2 110.0(2)
P2 C14 H14A 109.7
Si2 C14 H14A 109.7
P2 C14 H14B 109.7
Si2 C14 H14B 109.7
H14A C14 H14B 108.2
C17 C15 C18 107.7(4)
C17 C15 C16 110.1(4)
C18 C15 C16 107.6(4)
C17 C15 P2 109.4(4)
C18 C15 P2 107.2(3)
C16 C15 P2 114.6(4)
C15 C16 H16A 109.5
C15 C16 H16B 109.5
H16A C16 H16B 109.5
C15 C16 H16C 109.5
H16A C16 H16C 109.5
H16B C16 H16C 109.5
C15 C17 H17A 109.5
C15 C17 H17B 109.5
H17A C17 H17B 109.5
C15 C17 H17C 109.5
H17A C17 H17C 109.5
H17B C17 H17C 109.5
C15 C18 H18A 109.5
C15 C18 H18B 109.5
H18A C18 H18B 109.5
C15 C18 H18C 109.5
H18A C18 H18C 109.5
H18B C18 H18C 109.5
C22 C19 C20 109.1(5)
C22 C19 C21 108.2(4)
C20 C19 C21 108.5(4)
C22 C19 P2 113.7(4)
C20 C19 P2 105.1(3)
C21 C19 P2 112.1(3)
C19 C20 H20A 109.5
C19 C20 H20B 109.5
H20A C20 H20B 109.5
C19 C20 H20C 109.5
H20A C20 H20C 109.5
H20B C20 H20C 109.5
C19 C21 H21A 109.5
C19 C21 H21B 109.5
H21A C21 H21B 109.5
C19 C21 H21C 109.5
H21A C21 H21C 109.5
H21B C21 H21C 109.5
C19 C22 H22A 109.5
C19 C22 H22B 109.5
H22A C22 H22B 109.5
C19 C22 H22C 109.5
H22A C22 H22C 109.5
H22B C22 H22C 109.5

loop_
_geom_bond_atom_site_label_1
_geom_bond_atom_site_label_2
_geom_bond_distance
Rh1 N2 1.845(11)
Rh1 N1 2.066(4)
Rh1 Cl1 2.329(5)
Rh1 P1 2.3372(12)
Rh1 P2 2.3395(12)
N2 N3 1.160(13)
P1 C3 1.819(5)
P1 C4 1.893(5)
P1 C8 1.901(5)
P2 C14 1.823(5)
P2 C15 1.888(5)
P2 C19 1.891(5)
Si1 N1 1.705(4)
Si1 C1 1.871(6)
Si1 C2 1.886(6)
Si1 C3 1.888(5)
Si2 N1 1.715(4)
Si2 C12 1.881(5)
Si2 C13 1.884(5)
Si2 C14 1.891(5)
C1 H1A 0.9800
C1 H1B 0.9800
C1 H1C 0.9800
C2 H2A 0.9800
C2 H2B 0.9800
C2 H2C 0.9800
C3 H3A 0.9900
C3 H3B 0.9900
C4 C5 1.529(8)
C4 C7 1.535(7)
C4 C6 1.546(7)
C5 H5A 0.9800
C5 H5B 0.9800
C5 H5C 0.9800
C6 H6A 0.9800
C6 H6B 0.9800
C6 H6C 0.9800
C7 H7A 0.9800
C7 H7B 0.9800
C7 H7C 0.9800
C8 C10 1.522(8)
C8 C9 1.538(8)
C8 C11 1.546(7)
C9 H9A 0.9800
C9 H9B 0.9800
C9 H9C 0.9800
C10 H10A 0.9800
C10 H10B 0.9800
C10 H10C 0.9800
C11 H11A 0.9800
C11 H11B 0.9800
C11 H11C 0.9800
C12 H12A 0.9800
C12 H12B 0.9800
C12 H12C 0.9800
C13 H13A 0.9800
C13 H13B 0.9800
C13 H13C 0.9800
C14 H14A 0.9900
C14 H14B 0.9900
C15 C17 1.540(8)
C15 C18 1.540(7)
C15 C16 1.545(7)
C16 H16A 0.9800
C16 H16B 0.9800
C16 H16C 0.9800
C17 H17A 0.9800
C17 H17B 0.9800
C17 H17C 0.9800
C18 H18A 0.9800
C18 H18B 0.9800
C18 H18C 0.9800
C19 C22 1.531(8)
C19 C20 1.534(8)
C19 C21 1.536(7)
C20 H20A 0.9800
C20 H20B 0.9800
C20 H20C 0.9800
C21 H21A 0.9800
C21 H21B 0.9800
C21 H21C 0.9800
C22 H22A 0.9800
C22 H22B 0.9800
C22 H22C 0.9800

loop_
_geom_torsion_atom_site_label_1
_geom_torsion_atom_site_label_2
_geom_torsion_atom_site_label_3
_geom_torsion_atom_site_label_4
_geom_torsion
N1 Rh1 N2 N3 14(49)
Cl1 Rh1 N2 N3 -165(45)
P1 Rh1 N2 N3 -79(40)
P2 Rh1 N2 N3 100(40)
N2 Rh1 P1 C3 -161.3(6)
N1 Rh1 P1 C3 21.2(2)
Cl1 Rh1 P1 C3 -156.3(3)
P2 Rh1 P1 C3 27.3(6)
N2 Rh1 P1 C4 -42.6(6)
N1 Rh1 P1 C4 139.9(2)
Cl1 Rh1 P1 C4 -37.6(3)
P2 Rh1 P1 C4 146.0(5)
N2 Rh1 P1 C8 85.7(6)
N1 Rh1 P1 C8 -91.8(2)
Cl1 Rh1 P1 C8 90.7(3)
P2 Rh1 P1 C8 -85.7(6)
N2 Rh1 P2 C14 -155.3(6)
N1 Rh1 P2 C14 22.1(2)
Cl1 Rh1 P2 C14 -160.3(3)
P1 Rh1 P2 C14 16.0(6)
N2 Rh1 P2 C15 90.5(6)
N1 Rh1 P2 C15 -92.1(2)
Cl1 Rh1 P2 C15 85.5(2)
P1 Rh1 P2 C15 -98.2(6)
N2 Rh1 P2 C19 -38.9(6)
N1 Rh1 P2 C19 138.5(2)
Cl1 Rh1 P2 C19 -43.9(3)
P1 Rh1 P2 C19 132.5(5)
C1 Si1 N1 Si2 87.0(3)
C2 Si1 N1 Si2 -35.9(4)
C3 Si1 N1 Si2 -155.3(3)
C1 Si1 N1 Rh1 -92.0(3)
C2 Si1 N1 Rh1 145.1(3)
C3 Si1 N1 Rh1 25.7(3)
C12 Si2 N1 Si1 85.6(3)
C13 Si2 N1 Si1 -36.0(4)
C14 Si2 N1 Si1 -156.9(3)
C12 Si2 N1 Rh1 -95.3(3)
C13 Si2 N1 Rh1 143.0(2)
C14 Si2 N1 Rh1 22.1(3)
N2 Rh1 N1 Si1 -121(11)
Cl1 Rh1 N1 Si1 56(4)
P1 Rh1 N1 Si1 -27.9(2)
P2 Rh1 N1 Si1 152.6(2)
N2 Rh1 N1 Si2 60(11)
Cl1 Rh1 N1 Si2 -123(4)
P1 Rh1 N1 Si2 153.0(2)
P2 Rh1 N1 Si2 -26.5(2)
C4 P1 C3 Si1 -140.2(3)
C8 P1 C3 Si1 103.9(3)
Rh1 P1 C3 Si1 -11.7(3)
N1 Si1 C3 P1 -6.3(3)
C1 Si1 C3 P1 114.1(3)
C2 Si1 C3 P1 -129.8(3)
C3 P1 C4 C5 80.5(4)
C8 P1 C4 C5 -167.9(4)
Rh1 P1 C4 C5 -40.5(4)
C3 P1 C4 C7 -38.0(5)
C8 P1 C4 C7 73.6(5)
Rh1 P1 C4 C7 -159.0(3)
C3 P1 C4 C6 -161.4(4)
C8 P1 C4 C6 -49.7(5)
Rh1 P1 C4 C6 77.7(4)
C3 P1 C8 C10 -169.0(4)
C4 P1 C8 C10 79.9(4)
Rh1 P1 C8 C10 -53.6(4)
C3 P1 C8 C9 66.4(4)
C4 P1 C8 C9 -44.7(5)
Rh1 P1 C8 C9 -178.1(4)
C3 P1 C8 C11 -51.6(4)
C4 P1 C8 C11 -162.8(3)
Rh1 P1 C8 C11 63.8(4)
C15 P2 C14 Si2 102.4(3)
C19 P2 C14 Si2 -141.6(3)
Rh1 P2 C14 Si2 -14.6(3)
N1 Si2 C14 P2 -2.2(3)
C12 Si2 C14 P2 118.5(3)
C13 Si2 C14 P2 -127.2(3)
C14 P2 C15 C17 -168.1(3)
C19 P2 C15 C17 81.7(4)
Rh1 P2 C15 C17 -52.2(4)
C14 P2 C15 C18 -51.6(4)
C19 P2 C15 C18 -161.9(3)
Rh1 P2 C15 C18 64.2(4)
C14 P2 C15 C16 67.7(4)
C19 P2 C15 C16 -42.5(4)
Rh1 P2 C15 C16 -176.4(3)
C14 P2 C19 C22 -40.4(5)
C15 P2 C19 C22 71.6(5)
Rh1 P2 C19 C22 -159.5(3)
C14 P2 C19 C20 78.9(4)
C15 P2 C19 C20 -169.1(4)
Rh1 P2 C19 C20 -40.3(4)
C14 P2 C19 C21 -163.4(4)
C15 P2 C19 C21 -51.4(4)
Rh1 P2 C19 C21 77.4(4)
